data_4311716
loop_
_publ_author_name
'Tim Kemmitt'
'Najeh I. Al-Salim'
'Graeme J. Gainsford'
'Andrea Bubendorfer'
'Mark Waterland'

_publ_contact_author_address
;Industrial Research Limited
 PO Box 31-310
 Lower Hutt
 New Zealand
;
_publ_contact_author_email g.gainsford@irl.cri.nz
_publ_contact_author_fax '64(4)931 3142'
_publ_contact_author_name 'Gainsford, Graeme J.'
_publ_contact_author_phone '64(4)931 3518'
_publ_section_title
;
 Unprecedented Oxo-Titanium Citrate Complex Precipitated from Aqueous
 Citrate Solutions, Exhibiting a Novel Bilayered Ti8O10 Structural Core
;
_journal_name_full 'Inorganic Chemistry'
_journal_page_first 6300
_journal_page_last 6306
_journal_paper_doi 10.1021/ic049760r
_journal_volume 43
_journal_year 2004
_chemical_formula_moiety '(C12 H22 O25 Ti4) 7(H2 O1) 1.5(C3 H8 O)'
_chemical_formula_sum 'C16.5 H48 O33.5 Ti4'
_chemical_formula_weight 974.15
_chemical_name_systematic
;
 ?
;
_space_group_IT_number 88
_symmetry_cell_setting tetragonal
_symmetry_space_group_name_Hall '-I 4ad'
_symmetry_space_group_name_H-M 'I 41/a :2'
_atom_sites_solution_hydrogens geom
_atom_sites_solution_primary direct
_atom_sites_solution_secondary difmap
_audit_creation_method SHELXL-97
_cell_angle_alpha 90.00
_cell_angle_beta 90.00
_cell_angle_gamma 90.00
_cell_formula_units_Z 16
_cell_length_a 30.775(7)
_cell_length_b 30.775(7)
_cell_length_c 14.528(7)
_cell_measurement_reflns_used 6250
_cell_measurement_temperature 168(2)
_cell_measurement_theta_max 25.96
_cell_measurement_theta_min 2.43
_cell_volume 13759(8)
_computing_cell_refinement 'SMART (Siemens, 1996)'
_computing_data_collection 'SMART (Siemens, 1996)'
_computing_data_reduction
;
 Bruker SAINT (Siemens, 1996) & SADABS (Sheldrick, 1996)
;
_computing_molecular_graphics
;
 ORTEP-3 in WinGX (Farrugia, 1997 & 1999)
;
_computing_publication_material
;
 SHELXL-97 (Sheldrick, 1997)
;
_computing_structure_refinement 'SHELXL-97 (Sheldrick, 1997)'
_computing_structure_solution 'SHELXS-97 (Sheldrick, 1997)'
_diffrn_ambient_temperature 168(2)
_diffrn_detector_area_resol_mean 8.192
_diffrn_measured_fraction_theta_full 0.991
_diffrn_measured_fraction_theta_max 0.991
_diffrn_measurement_device_type 'SMART CCD area detector'
_diffrn_measurement_method 'phi and omega scans'
_diffrn_radiation_monochromator graphite
_diffrn_radiation_probe x-ray
_diffrn_radiation_source 'fine-focus sealed tube'
_diffrn_radiation_type MoK\a
_diffrn_radiation_wavelength 0.71073
_diffrn_reflns_av_R_equivalents 0.0751
_diffrn_reflns_av_sigmaI/netI 0.0670
_diffrn_reflns_limit_h_max 30
_diffrn_reflns_limit_h_min -38
_diffrn_reflns_limit_k_max 37
_diffrn_reflns_limit_k_min -38
_diffrn_reflns_limit_l_max 18
_diffrn_reflns_limit_l_min -10
_diffrn_reflns_number 49550
_diffrn_reflns_theta_full 26.39
_diffrn_reflns_theta_max 26.39
_diffrn_reflns_theta_min 1.87
_diffrn_standards_decay_% 0
_diffrn_standards_number 0
_exptl_absorpt_coefficient_mu 1.017
_exptl_absorpt_correction_T_max 1.0
_exptl_absorpt_correction_T_min 0.791
_exptl_absorpt_correction_type multi-scan
_exptl_absorpt_process_details
;
 (Blessing,1995)
;
_exptl_crystal_colour colourless
_exptl_crystal_density_diffrn 1.881
_exptl_crystal_density_meas 0
_exptl_crystal_density_method 'not measured'
_exptl_crystal_description block
_exptl_crystal_F_000 8048
_exptl_crystal_size_max 0.40
_exptl_crystal_size_mid 0.32
_exptl_crystal_size_min 0.18
_refine_diff_density_max 0.480
_refine_diff_density_min -0.444
_refine_diff_density_rms 0.086
_refine_ls_extinction_method none
_refine_ls_goodness_of_fit_ref 1.016
_refine_ls_hydrogen_treatment constr
_refine_ls_matrix_type full
_refine_ls_number_parameters 533
_refine_ls_number_reflns 6997
_refine_ls_number_restraints 14
_refine_ls_restrained_S_all 1.019
_refine_ls_R_factor_all 0.0919
_refine_ls_R_factor_gt 0.0464
_refine_ls_shift/su_max 0.018
_refine_ls_shift/su_mean 0.001
_refine_ls_structure_factor_coef Fsqd
_refine_ls_weighting_details 'calc w=1/[\s^2^(Fo^2^)+(0.0630P)^2^+0.0000P] where P=(Fo^2^+2Fc^2^)/3'
_refine_ls_weighting_scheme calc
_refine_ls_wR_factor_gt 0.1037
_refine_ls_wR_factor_ref 0.1180
_reflns_number_gt 4468
_reflns_number_total 6997
_reflns_threshold_expression >2\s(I)
_cod_data_source_file ic049760rsi20040223_081130.cif
_cod_data_source_block n891
_cod_depositor_comments
;
The following automatic conversions were performed:
'_symmetry_cell_setting' value 'Tetragonal' changed to 'tetragonal'
according to '/home/saulius/struct/CIF-dictionaries/cif_core.dic'
dictionary named 'cif_core.dic' version 2.4.1 from
2010-06-29.

'_exptl_absorpt_correction_type' value 'multi scan' changed
to 'multi-scan' according to
'/home/saulius/struct/CIF-dictionaries/cif_core.dic' dictionary named
'cif_core.dic' version 2.4.1 from 2010-06-29.

'_geom_angle_publ_flag'
value 'Y' changed to 'y' according to
'/home/saulius/struct/CIF-dictionaries/cif_core.dic' dictionary named
'cif_core.dic' version 2.4.1 from 2010-06-29 (2
times).

'_geom_bond_publ_flag' value 'Y' changed to 'y' according to
'/home/saulius/struct/CIF-dictionaries/cif_core.dic' dictionary named
'cif_core.dic' version 2.4.1 from 2010-06-29 (25
times).

'_geom_hbond_publ_flag' value 'Y' changed to 'y' according to
'/home/saulius/struct/CIF-dictionaries/cif_core.dic' dictionary named
'cif_core.dic' version 2.4.1 from 2010-06-29 (13
times).

'_geom_hbond_publ_flag' value 'N' changed to 'n' according to
'/home/saulius/struct/CIF-dictionaries/cif_core.dic' dictionary named
'cif_core.dic' version 2.4.1 from 2010-06-29 (2 times).

Automatic conversion script
Id: cif_fix_enum 1527 2010-12-29 10:47:43Z saulius 
;
_cod_original_sg_symbol_Hall 'I 4ad'
_cod_original_sg_symbol_H-M 'I 41/a'
_cod_original_formula_sum 'C16.50 H48 O33.50 Ti4'
_cod_database_code 4311716

loop_
_symmetry_equiv_pos_as_xyz
'x, y, z'
'-x+1/2, -y, z+1/2'
'-y+3/4, x+1/4, z+1/4'
'y+3/4, -x+3/4, z+3/4'
'x+1/2, y+1/2, z+1/2'
'-x+1, -y+1/2, z+1'
'-y+5/4, x+3/4, z+3/4'
'y+5/4, -x+5/4, z+5/4'
'-x, -y, -z'
'x-1/2, y, -z-1/2'
'y-3/4, -x-1/4, -z-1/4'
'-y-3/4, x-3/4, -z-3/4'
'-x+1/2, -y+1/2, -z+1/2'
'x, y+1/2, -z'
'y-1/4, -x+1/4, -z+1/4'
'-y-1/4, x-1/4, -z-1/4'

loop_
_atom_site_label
_atom_site_type_symbol
_atom_site_fract_x
_atom_site_fract_y
_atom_site_fract_z
_atom_site_U_iso_or_equiv
_atom_site_adp_type
_atom_site_occupancy
_atom_site_symmetry_multiplicity
_atom_site_calc_flag
_atom_site_refinement_flags
_atom_site_disorder_assembly
_atom_site_disorder_group
Ti1 Ti 0.02479(2) 0.44361(2) -0.18505(4) 0.01798(16) Uani 1 1 d . . .
Ti2 Ti 0.07910(2) 0.50254(2) -0.04074(4) 0.01783(16) Uani 1 1 d . . .
Ti3 Ti 0.00811(2) 0.41843(2) 0.02820(4) 0.01851(17) Uani 1 1 d . . .
Ti4 Ti 0.06506(2) 0.47953(2) 0.18366(4) 0.02125(17) Uani 1 1 d . . .
O1 O 0.04695(8) 0.45688(8) -0.31835(17) 0.0237(6) Uani 1 1 d . . .
O2 O 0.09123(10) 0.49444(10) -0.41139(19) 0.0409(8) Uani 1 1 d . . .
O3 O 0.07135(8) 0.49113(8) -0.17517(16) 0.0199(6) Uani 1 1 d . . .
O4 O 0.04655(12) 0.58855(12) -0.4023(2) 0.0596(11) Uani 1 1 d . . .
H4O H 0.0558 0.6031 -0.4471 0.071 Uiso 1 1 calc R . .
O5 O 0.11106(10) 0.60535(10) -0.3429(2) 0.0504(9) Uani 1 1 d . . .
O6 O 0.18377(9) 0.56760(10) -0.1570(2) 0.0387(8) Uani 1 1 d . . .
O7 O 0.12648(8) 0.54293(8) -0.08207(17) 0.0260(6) Uani 1 1 d . . .
O8 O -0.01158(9) 0.40317(8) -0.27097(17) 0.0283(6) Uani 1 1 d . . .
O9 O -0.06989(10) 0.36038(10) -0.2817(2) 0.0405(8) Uani 1 1 d . . .
O10 O -0.00077(8) 0.39480(8) -0.10313(16) 0.0199(6) Uani 1 1 d . . .
O11 O -0.03646(8) 0.37227(8) 0.06076(17) 0.0250(6) Uani 1 1 d . . .
O12 O -0.10444(9) 0.34934(9) 0.0613(2) 0.0381(8) Uani 1 1 d . . .
O13 O 0.02342(10) 0.30142(13) -0.2480(2) 0.0518(9) Uani 1 1 d . . .
H13O H 0.0490 0.2963 -0.2650 0.062 Uiso 1 1 calc R . .
O14 O 0.05558(11) 0.31014(10) -0.1141(2) 0.0506(9) Uani 1 1 d . . .
O15 O 0.04332(8) 0.45181(7) -0.05120(16) 0.0187(6) Uani 1 1 d . . .
O16 O 0.09338(8) 0.49790(8) 0.08373(16) 0.0212(6) Uani 1 1 d . . .
O17 O 0.03381(8) 0.43433(8) 0.13527(17) 0.0213(6) Uiso 1 1 d . . .
O18 O -0.03836(8) 0.45689(8) 0.03016(17) 0.0206(6) Uani 1 1 d . . .
O19 O 0.01874(8) 0.51980(8) 0.18482(17) 0.0231(6) Uani 1 1 d . . .
O20 O 0.07806(10) 0.39774(10) -0.2007(2) 0.0295(7) Uani 1 1 d D . .
H201 H 0.0964(11) 0.3999(15) -0.235(3) 0.035 Uiso 1 1 d D . .
H202 H 0.0831(14) 0.3799(12) -0.165(3) 0.035 Uiso 1 1 d D . .
O21 O 0.13469(10) 0.45561(9) -0.0595(2) 0.0303(7) Uani 1 1 d D . .
H211 H 0.1314(14) 0.4308(10) -0.080(3) 0.036 Uiso 1 1 d D . .
H212 H 0.1481(13) 0.4504(14) -0.013(2) 0.036 Uiso 1 1 d D . .
O22 O 0.05238(10) 0.36556(9) 0.0336(2) 0.0296(7) Uani 1 1 d D . .
H221 H 0.0507(14) 0.3463(11) -0.005(2) 0.035 Uiso 1 1 d D . .
H222 H 0.0702(12) 0.3633(14) 0.071(2) 0.035 Uiso 1 1 d D . .
O23 O 0.11696(9) 0.43725(10) 0.2178(2) 0.0291(7) Uani 1 1 d D . .
H231 H 0.1104(13) 0.4116(9) 0.208(3) 0.035 Uiso 1 1 d D . .
H232 H 0.1363(11) 0.4385(14) 0.182(3) 0.035 Uiso 1 1 d D . .
O24 O 0.04633(12) 0.45999(17) 0.3174(2) 0.0777(14) Uani 1 1 d D . .
H241 H 0.0587(19) 0.453(2) 0.359(3) 0.093 Uiso 1 1 d D . .
O25 O 0.10292(13) 0.52394(12) 0.2628(3) 0.0640(12) Uani 1 1 d D . .
H251 H 0.1162(17) 0.5318(18) 0.300(3) 0.077 Uiso 1 1 d D . .
C1 C 0.07519(13) 0.48666(13) -0.3346(3) 0.0279(9) Uiso 1 1 d . . .
C2 C 0.06334(13) 0.55874(13) -0.2577(3) 0.0289(9) Uiso 1 1 d . . .
H2A H 0.0318 0.5530 -0.2621 0.035 Uiso 1 1 calc R . .
H2B H 0.0684 0.5752 -0.2002 0.035 Uiso 1 1 calc R . .
C3 C 0.08776(12) 0.51453(12) -0.2512(3) 0.0232(9) Uiso 1 1 d . . .
C4 C 0.13697(12) 0.51956(13) -0.2398(3) 0.0252(9) Uiso 1 1 d . . .
H4A H 0.1503 0.4903 -0.2365 0.030 Uiso 1 1 calc R . .
H4B H 0.1488 0.5343 -0.2949 0.030 Uiso 1 1 calc R . .
C5 C 0.15010(13) 0.54510(13) -0.1548(3) 0.0269(9) Uiso 1 1 d . . .
C6 C 0.07677(14) 0.58649(14) -0.3381(3) 0.0333(10) Uiso 1 1 d . . .
C7 C -0.03997(13) 0.37758(13) -0.2370(3) 0.0280(9) Uiso 1 1 d . . .
C8 C -0.03461(12) 0.36727(12) -0.1346(3) 0.0251(9) Uiso 1 1 d . . .
C9 C -0.07685(12) 0.37588(13) -0.0810(3) 0.0260(9) Uiso 1 1 d . . .
H9A H -0.0849 0.4069 -0.0877 0.031 Uiso 1 1 calc R . .
H9B H -0.1005 0.3582 -0.1080 0.031 Uiso 1 1 calc R . .
C10 C -0.07282(13) 0.36522(13) 0.0201(3) 0.0253(9) Uiso 1 1 d . . .
C11 C -0.02141(13) 0.31850(13) -0.1229(3) 0.0310(10) Uiso 1 1 d . . .
H11A H -0.0221 0.3108 -0.0568 0.037 Uiso 1 1 calc R . .
H11B H -0.0429 0.3000 -0.1552 0.037 Uiso 1 1 calc R . .
C12 C 0.02305(14) 0.30937(14) -0.1605(3) 0.0332(10) Uiso 1 1 d . . .
O1W O 0.10477(11) 0.29273(13) -0.2938(2) 0.0581(10) Uani 1 1 d . . .
O2W O 0.0913(2) 0.42973(16) 0.4595(3) 0.1116(18) Uani 1 1 d D . .
H2W H 0.107(2) 0.410(2) 0.509(4) 0.134 Uiso 1 1 d D . .
O3WA O -0.0076(7) 0.6513(8) -0.2532(18) 0.0810(18) Uiso 0.206(9) 1 d P . .
O3WB O -0.0187(3) 0.6354(3) -0.3139(8) 0.0810(18) Uiso 0.501(10) 1 d P . .
O3WC O -0.0391(13) 0.6173(12) -0.357(3) 0.0810(18) Uiso 0.121(8) 1 d P . .
O4WA O 0.1339(3) 0.3965(3) -0.3380(6) 0.0810(18) Uiso 0.598(14) 1 d P . .
O4WB O 0.1375(9) 0.3545(9) -0.3106(19) 0.0810(18) Uiso 0.160(7) 1 d P . .
O4WC O 0.1467(4) 0.4145(5) -0.3111(9) 0.0810(18) Uiso 0.434(14) 1 d P . .
O40 O 0.2805(2) 0.6123(2) 0.1887(4) 0.070(3) Uani 0.587(9) 1 d PD . .
H40O H 0.297(3) 0.6413(19) 0.189(7) 0.084 Uiso 0.587(9) 1 d PD . .
C40 C 0.2759(5) 0.5816(5) 0.2651(9) 0.091(4) Uani 0.587(9) 1 d P A .
C41 C 0.2397(9) 0.5383(10) 0.217(3) 0.131(5) Uiso 0.40(2) 1 d P . .
C42 C 0.2517(13) 0.5490(14) 0.288(3) 0.131(5) Uiso 0.27(2) 1 d P A .
O31 O 0.1532(5) 0.5816(5) 0.2505(11) 0.088(3) Uiso 0.323(10) 1 d P . .
C31 C 0.1710(5) 0.5723(6) 0.1843(18) 0.088(3) Uiso 0.474(19) 1 d P A .
C32 C 0.2128(7) 0.5848(7) 0.1255(15) 0.088(3) Uiso 0.328(12) 1 d P . .
C33 C 0.188(2) 0.516(2) 0.168(5) 0.088(3) Uiso 0.107(12) 1 d P A .
O43 O 0.2063(5) 0.5186(5) 0.0418(10) 0.131(5) Uiso 0.440(13) 1 d P A 1
C43A C 0.249(2) 0.5047(19) 0.013(6) 0.131(5) Uiso 0.18(2) 1 d P A 1
C44 C 0.2485(6) 0.5207(7) 0.156(2) 0.131(5) Uiso 0.55(2) 1 d P A 1
C45 C 0.2689(18) 0.4787(19) 0.137(4) 0.131(5) Uiso 0.176(15) 1 d P A 1
C31B C 0.1767(18) 0.5526(19) 0.266(4) 0.088(3) Uiso 0.137(13) 1 d P A 1
O5WA O 0.12414(17) 0.20890(15) -0.3134(3) 0.0694(19) Uani 0.856(9) 1 d P B 1
H5WA H 0.152(2) 0.220(2) -0.284(5) 0.083 Uiso 0.856(9) 1 d P B 1
O6WA O 0.0385(6) 0.5351(4) 0.4231(6) 0.094(6) Uani 0.61(2) 1 d PD C 1
H6W1 H 0.063(3) 0.555(3) 0.417(8) 0.112 Uiso 0.61(2) 1 d PD C 1
H6W2 H 0.034(5) 0.506(2) 0.451(8) 0.112 Uiso 0.61(2) 1 d PD C 1
O7WA O -0.0028(5) 0.2980(7) 0.1708(14) 0.0810(18) Uiso 0.338(15) 1 d P D 1
C31C C 0.1718(4) 0.5605(5) 0.1316(13) 0.088(3) Uiso 0.57(2) 1 d P A 2
C43B C 0.2428(19) 0.5030(18) 0.078(6) 0.131(5) Uiso 0.21(2) 1 d P E 2
O5WB O 0.1023(9) 0.2444(9) -0.2937(16) 0.070(11) Uani 0.144(9) 1 d P B 2
O6WB O 0.0112(5) 0.5183(5) 0.4569(10) 0.062(5) Uani 0.39(2) 1 d P . 2
O7WB O 0.0174(14) 0.2706(13) 0.133(3) 0.0810(18) Uiso 0.128(8) 1 d P . 2
O7WC O -0.0044(4) 0.3169(6) 0.2052(11) 0.0810(18) Uiso 0.411(15) 1 d P . 2

loop_
_atom_site_aniso_label
_atom_site_aniso_U_11
_atom_site_aniso_U_22
_atom_site_aniso_U_33
_atom_site_aniso_U_23
_atom_site_aniso_U_13
_atom_site_aniso_U_12
Ti1 0.0211(4) 0.0176(4) 0.0153(3) 0.0022(3) 0.0003(3) 0.0006(3)
Ti2 0.0184(4) 0.0185(4) 0.0166(3) 0.0029(3) 0.0007(3) 0.0000(3)
Ti3 0.0219(4) 0.0165(4) 0.0170(3) 0.0041(3) 0.0013(3) 0.0013(3)
Ti4 0.0217(4) 0.0260(4) 0.0160(3) 0.0034(3) -0.0020(3) 0.0044(3)
O1 0.0278(15) 0.0263(15) 0.0169(13) 0.0030(11) -0.0001(11) -0.0034(12)
O2 0.053(2) 0.051(2) 0.0190(15) 0.0039(14) 0.0098(14) -0.0157(16)
O3 0.0234(14) 0.0208(13) 0.0155(13) 0.0052(10) 0.0021(11) -0.0033(11)
O4 0.071(2) 0.058(2) 0.049(2) 0.0325(18) -0.0286(19) -0.032(2)
O5 0.046(2) 0.049(2) 0.056(2) 0.0273(17) -0.0032(17) -0.0150(17)
O6 0.0326(17) 0.0463(19) 0.0372(18) -0.0017(15) 0.0080(14) -0.0193(15)
O7 0.0266(15) 0.0274(15) 0.0240(15) 0.0007(12) 0.0051(12) -0.0074(12)
O8 0.0356(16) 0.0288(15) 0.0204(14) 0.0001(12) -0.0014(12) -0.0076(13)
O9 0.0412(18) 0.050(2) 0.0297(16) -0.0004(15) -0.0051(14) -0.0161(16)
O10 0.0246(14) 0.0176(13) 0.0174(13) 0.0037(11) -0.0007(11) -0.0027(11)
O11 0.0284(15) 0.0233(14) 0.0234(14) 0.0090(12) 0.0027(12) -0.0033(12)
O12 0.0318(17) 0.0404(18) 0.0421(18) 0.0162(15) 0.0078(14) -0.0103(14)
O13 0.044(2) 0.078(3) 0.0339(19) -0.0080(17) 0.0062(15) 0.001(2)
O14 0.053(2) 0.052(2) 0.047(2) -0.0119(17) -0.0069(17) 0.0168(18)
O15 0.0234(14) 0.0187(13) 0.0141(13) 0.0030(10) 0.0000(11) -0.0008(11)
O16 0.0179(13) 0.0289(15) 0.0170(13) 0.0013(11) -0.0032(10) 0.0006(11)
O18 0.0242(14) 0.0186(13) 0.0190(13) 0.0040(11) -0.0002(11) 0.0010(11)
O19 0.0244(14) 0.0248(14) 0.0200(14) 0.0037(11) 0.0005(11) 0.0006(12)
O20 0.0313(17) 0.0294(17) 0.0279(18) 0.0086(13) 0.0062(13) 0.0093(14)
O21 0.0318(17) 0.0293(16) 0.0299(17) 0.0010(14) 0.0001(13) 0.0105(14)
O22 0.0361(18) 0.0260(16) 0.0266(17) -0.0016(13) -0.0085(13) 0.0127(14)
O23 0.0294(17) 0.0311(16) 0.0267(16) 0.0037(14) -0.0031(12) 0.0058(14)
O24 0.040(2) 0.161(4) 0.032(2) 0.044(2) 0.0064(17) 0.032(2)
O25 0.069(3) 0.062(2) 0.061(3) -0.035(2) -0.046(2) 0.029(2)
O1W 0.057(2) 0.079(3) 0.039(2) -0.0063(18) -0.0002(17) 0.010(2)
O2W 0.163(5) 0.100(4) 0.072(3) 0.004(3) -0.035(3) 0.014(4)
O40 0.065(5) 0.101(6) 0.044(4) -0.008(4) -0.005(3) 0.018(4)
C40 0.119(11) 0.079(9) 0.077(9) -0.036(7) -0.008(8) 0.023(8)
O5WA 0.081(4) 0.055(3) 0.071(3) 0.000(2) 0.033(3) -0.018(3)
O6WA 0.119(12) 0.127(9) 0.034(5) -0.032(5) -0.014(6) 0.042(8)
O5WB 0.11(2) 0.07(2) 0.033(14) -0.022(13) 0.022(14) 0.042(17)
O6WB 0.042(8) 0.107(10) 0.038(7) -0.015(6) -0.003(6) 0.022(7)

loop_
_atom_type_symbol
_atom_type_description
_atom_type_scat_dispersion_real
_atom_type_scat_dispersion_imag
_atom_type_scat_source
C C 0.0033 0.0016 'International Tables Vol C Tables 4.2.6.8 and 6.1.1.4'
H H 0.0000 0.0000 'International Tables Vol C Tables 4.2.6.8 and 6.1.1.4'
O O 0.0106 0.0060 'International Tables Vol C Tables 4.2.6.8 and 6.1.1.4'
Ti Ti 0.2776 0.4457 'International Tables Vol C Tables 4.2.6.8 and 6.1.1.4'

loop_
_geom_angle_atom_site_label_1
_geom_angle_atom_site_label_2
_geom_angle_atom_site_label_3
_geom_angle
_geom_angle_site_symmetry_1
_geom_angle_site_symmetry_3
_geom_angle_publ_flag
O19 Ti1 O15 97.62(11) 9_565 . ?
O19 Ti1 O3 94.35(11) 9_565 . ?
O15 Ti1 O3 69.55(9) . . y
O19 Ti1 O10 100.07(11) 9_565 . ?
O15 Ti1 O10 69.42(10) . . ?
O3 Ti1 O10 137.87(10) . . ?
O19 Ti1 O8 88.52(11) 9_565 . ?
O15 Ti1 O8 142.42(10) . . ?
O3 Ti1 O8 147.22(10) . . ?
O10 Ti1 O8 73.00(10) . . ?
O19 Ti1 O1 97.22(11) 9_565 . ?
O15 Ti1 O1 139.99(10) . . ?
O3 Ti1 O1 72.44(10) . . ?
O10 Ti1 O1 142.80(10) . . ?
O8 Ti1 O1 74.80(10) . . ?
O19 Ti1 O20 174.06(12) 9_565 . ?
O15 Ti1 O20 88.25(11) . . ?
O3 Ti1 O20 86.77(11) . . ?
O10 Ti1 O20 82.86(10) . . ?
O8 Ti1 O20 87.40(12) . . ?
O1 Ti1 O20 77.54(10) . . ?
O18 Ti2 O16 97.83(11) 9_565 . ?
O18 Ti2 O15 100.02(11) 9_565 . ?
O16 Ti2 O15 98.61(10) . . ?
O18 Ti2 O3 97.12(11) 9_565 . ?
O16 Ti2 O3 164.03(11) . . ?
O15 Ti2 O3 73.19(10) . . ?
O18 Ti2 O7 95.93(11) 9_565 . ?
O16 Ti2 O7 99.56(11) . . ?
O15 Ti2 O7 153.88(11) . . ?
O3 Ti2 O7 84.45(10) . . ?
O18 Ti2 O21 174.91(11) 9_565 . y
O16 Ti2 O21 83.67(11) . . ?
O15 Ti2 O21 84.52(11) . . ?
O3 Ti2 O21 81.93(10) . . ?
O7 Ti2 O21 79.01(11) . . ?
O17 Ti3 O18 98.67(11) . . ?
O17 Ti3 O15 97.31(11) . . ?
O18 Ti3 O15 96.01(11) . . ?
O17 Ti3 O11 106.48(11) . . ?
O18 Ti3 O11 85.53(11) . . ?
O15 Ti3 O11 155.68(11) . . ?
O17 Ti3 O10 161.47(11) . . ?
O18 Ti3 O10 97.88(10) . . ?
O15 Ti3 O10 72.67(10) . . ?
O11 Ti3 O10 83.06(10) . . ?
O17 Ti3 O22 83.99(11) . . ?
O18 Ti3 O22 169.13(12) . . ?
O15 Ti3 O22 94.09(11) . . ?
O11 Ti3 O22 83.61(11) . . ?
O10 Ti3 O22 81.31(10) . . ?
O16 Ti4 O17 100.64(12) . . ?
O16 Ti4 O19 99.67(11) . . ?
O17 Ti4 O19 96.05(11) . . ?
O16 Ti4 O24 166.10(14) . . ?
O17 Ti4 O24 89.62(16) . . ?
O19 Ti4 O24 88.43(13) . . ?
O16 Ti4 O23 90.96(11) . . ?
O17 Ti4 O23 91.10(11) . . ?
O19 Ti4 O23 165.84(11) . . ?
O24 Ti4 O23 79.39(13) . . ?
O16 Ti4 O25 88.21(15) . . ?
O17 Ti4 O25 168.72(14) . . ?
O19 Ti4 O25 89.26(12) . . ?
O24 Ti4 O25 80.57(19) . . ?
O23 Ti4 O25 81.70(13) . . ?
C1 O1 Ti1 121.9(2) . . ?
C3 O3 Ti2 129.2(2) . . ?
C3 O3 Ti1 123.9(2) . . ?
Ti2 O3 Ti1 106.07(11) . . ?
C6 O4 H4O 109.5 . . ?
C5 O7 Ti2 133.6(3) . . ?
C7 O8 Ti1 120.2(2) . . ?
C8 O10 Ti3 127.3(2) . . ?
C8 O10 Ti1 121.8(2) . . ?
Ti3 O10 Ti1 103.04(11) . . ?
C10 O11 Ti3 126.8(2) . . ?
C12 O13 H13O 109.5 . . ?
Ti3 O15 Ti2 136.47(13) . . ?
Ti3 O15 Ti1 110.77(12) . . ?
Ti2 O15 Ti1 109.66(11) . . ?
Ti4 O16 Ti2 134.21(14) . . ?
Ti3 O17 Ti4 139.79(15) . . ?
Ti2 O18 Ti3 173.34(16) 9_565 . ?
Ti1 O19 Ti4 178.96(17) 9_565 . ?
Ti1 O20 H201 125(3) . . ?
Ti1 O20 H202 123(3) . . ?
H201 O20 H202 111(5) . . ?
Ti2 O21 H211 123(3) . . ?
Ti2 O21 H212 115(3) . . ?
H211 O21 H212 100(4) . . ?
Ti3 O22 H221 119(3) . . ?
Ti3 O22 H222 123(3) . . ?
H221 O22 H222 117(5) . . ?
Ti4 O23 H231 111(3) . . ?
Ti4 O23 H232 112(3) . . ?
H231 O23 H232 96(4) . . ?
Ti4 O24 H241 133(5) . . ?
Ti4 O25 H251 159(5) . . ?
O2 C1 O1 124.8(4) . . ?
O2 C1 C3 120.1(4) . . ?
O1 C1 C3 115.1(3) . . ?
C6 C2 C3 114.2(3) . . ?
C6 C2 H2A 108.7 . . ?
C3 C2 H2A 108.7 . . ?
C6 C2 H2B 108.7 . . ?
C3 C2 H2B 108.7 . . ?
H2A C2 H2B 107.6 . . ?
O3 C3 C4 108.7(3) . . ?
O3 C3 C1 104.0(3) . . ?
C4 C3 C1 113.1(3) . . ?
O3 C3 C2 108.7(3) . . ?
C4 C3 C2 113.3(3) . . ?
C1 C3 C2 108.6(3) . . ?
C5 C4 C3 113.8(3) . . ?
C5 C4 H4A 108.8 . . ?
C3 C4 H4A 108.8 . . ?
C5 C4 H4B 108.8 . . ?
C3 C4 H4B 108.8 . . ?
H4A C4 H4B 107.7 . . ?
O6 C5 O7 121.3(4) . . ?
O6 C5 C4 119.2(3) . . ?
O7 C5 C4 119.4(3) . . ?
O5 C6 O4 123.6(4) . . ?
O5 C6 C2 123.9(4) . . ?
O4 C6 C2 112.5(4) . . ?
O9 C7 O8 124.5(4) . . ?
O9 C7 C8 120.0(4) . . ?
O8 C7 C8 115.5(3) . . ?
O10 C8 C7 105.6(3) . . ?
O10 C8 C9 110.8(3) . . ?
C7 C8 C9 111.4(3) . . ?
O10 C8 C11 110.4(3) . . ?
C7 C8 C11 109.4(3) . . ?
C9 C8 C11 109.3(3) . . ?
C10 C9 C8 112.7(3) . . ?
C10 C9 H9A 109.1 . . ?
C8 C9 H9A 109.1 . . ?
C10 C9 H9B 109.1 . . ?
C8 C9 H9B 109.1 . . ?
H9A C9 H9B 107.8 . . ?
O12 C10 O11 121.8(4) . . ?
O12 C10 C9 119.4(4) . . ?
O11 C10 C9 118.9(3) . . ?
C12 C11 C8 112.2(3) . . ?
C12 C11 H11A 109.2 . . ?
C8 C11 H11A 109.2 . . ?
C12 C11 H11B 109.2 . . ?
C8 C11 H11B 109.2 . . ?
H11A C11 H11B 107.9 . . ?
O14 C12 O13 123.0(4) . . ?
O14 C12 C11 123.4(4) . . ?
O13 C12 C11 113.6(4) . . ?

loop_
_geom_bond_atom_site_label_1
_geom_bond_atom_site_label_2
_geom_bond_distance
_geom_bond_site_symmetry_2
_geom_bond_publ_flag
Ti1 O19 1.750(3) 9_565 y
Ti1 O15 2.042(3) . y
Ti1 O3 2.052(2) . y
Ti1 O10 2.072(2) . y
Ti1 O8 2.088(3) . y
Ti1 O1 2.093(3) . y
Ti1 O20 2.175(3) . y
Ti2 O18 1.776(2) 9_565 y
Ti2 O16 1.866(3) . y
Ti2 O15 1.917(2) . y
Ti2 O3 1.999(3) . y
Ti2 O7 2.008(3) . y
Ti2 O21 2.256(3) . y
Ti3 O17 1.812(3) . y
Ti3 O18 1.857(2) . y
Ti3 O15 1.887(2) . y
Ti3 O11 2.031(3) . y
Ti3 O10 2.060(3) . y
Ti3 O22 2.124(3) . y
Ti4 O16 1.785(3) . y
Ti4 O17 1.832(3) . y
Ti4 O19 1.889(3) . y
Ti4 O24 2.113(3) . y
Ti4 O23 2.119(3) . y
Ti4 O25 2.132(3) . y
O1 C1 1.285(5) . ?
O2 C1 1.244(5) . ?
O3 C3 1.412(4) . ?
O4 C6 1.318(5) . ?
O4 H4O 0.8400 . ?
O5 C6 1.206(5) . ?
O6 C5 1.247(5) . ?
O7 C5 1.284(5) . ?
O8 C7 1.276(5) . ?
O9 C7 1.246(5) . ?
O10 C8 1.418(4) . ?
O11 C10 1.284(4) . ?
O12 C10 1.243(4) . ?
O13 C12 1.295(5) . ?
O13 H13O 0.8400 . ?
O14 C12 1.206(5) . ?
O18 Ti2 1.776(2) 9_565 ?
O19 Ti1 1.750(3) 9_565 ?
O20 H201 0.76(3) . ?
O20 H202 0.77(3) . ?
O21 H211 0.83(3) . ?
O21 H212 0.80(3) . ?
O22 H221 0.82(3) . ?
O22 H222 0.78(3) . ?
O23 H231 0.83(3) . ?
O23 H232 0.79(3) . ?
O24 H241 0.75(3) . ?
O25 H251 0.72(3) . ?
C1 C3 1.533(5) . ?
C2 C6 1.505(6) . ?
C2 C3 1.557(5) . ?
C2 H2A 0.9900 . ?
C2 H2B 0.9900 . ?
C3 C4 1.531(5) . ?
C4 C5 1.518(5) . ?
C4 H4A 0.9900 . ?
C4 H4B 0.9900 . ?
C7 C8 1.530(5) . ?
C8 C9 1.538(5) . ?
C8 C11 1.564(5) . ?
C9 C10 1.509(5) . ?
C9 H9A 0.9900 . ?
C9 H9B 0.9900 . ?
C11 C12 1.500(6) . ?
C11 H11A 0.9900 . ?
C11 H11B 0.9900 . ?
O1W O5WB 1.49(3) . ?
O2W H2W 1.05(3) . ?
O3WA O3WB 1.07(2) . ?
O3WA O7WC 1.26(3) 9_565 ?
O3WB O3WC 1.05(4) . ?
O4WA O4WC 0.783(12) . ?
O4WA O4WB 1.36(3) . ?
O40 C40 1.465(16) . ?
O40 H40O 1.02(3) . ?
C40 C42 1.29(4) . ?
C40 C41 1.87(4) . ?
C41 C44 1.08(3) . ?
C41 C42 1.14(4) . ?
C41 C43A 1.39(8) 3 ?
C41 C33 1.87(7) . ?
C42 C43A 1.60(7) 3 ?
C42 C45 1.82(7) 3 ?
C42 C43B 1.83(8) 3 ?
O31 C31 1.14(2) . ?
O31 C31B 1.17(6) . ?
C31 C31C 0.85(2) . ?
C31 C31B 1.34(6) . ?
C31 C32 1.59(3) . ?
C31 C33 1.82(7) . ?
C32 C31C 1.47(2) . ?
C33 C31C 1.54(7) . ?
C33 C31B 1.84(8) . ?
C33 C44 1.88(7) . ?
C33 O43 1.92(7) . ?
O43 C43A 1.45(7) . ?
C43A C41 1.39(8) 4_454 ?
C43A C42 1.60(7) 4_454 ?
C43A C44 1.70(9) 4_454 ?
C44 C45 1.46(6) . ?
C44 C43A 1.70(9) 3 ?
C45 C42 1.82(7) 4_454 ?
O5WA H5WA 1.02(7) . ?
O6WA H6W1 0.99(3) . ?
O6WA H6W2 1.00(3) . ?
C43B C42 1.83(8) 4_454 ?
O6WB O6WB 1.82(4) 9_566 ?
O6WB H6W2 0.82(14) . ?
O7WB O7WB 1.20(4) 12_666 ?
O7WB O7WB 1.20(4) 15 ?
O7WB O7WB 1.66(5) 6_454 ?
O7WC O3WA 1.26(3) 9_565 ?

loop_
_geom_hbond_atom_site_label_D
_geom_hbond_atom_site_label_H
_geom_hbond_atom_site_label_A
_geom_hbond_site_symmetry_A
_geom_hbond_distance_DH
_geom_hbond_distance_HA
_geom_hbond_distance_DA
_geom_hbond_angle_DHA
_geom_hbond_publ_flag
O2W H2W O4WA 1_556 1.06(6) 2.41(6) 3.379(10) 152(5) y
O4 H4O O1W 4_454 0.8397 1.9536 2.699(5) 147.30 y
O13 H13O O1W . 0.8400 1.7700 2.604(5) 171.86 y
O6WA H62W O24 . 0.99(8) 2.43(10) 2.786(12) 100(7) n
O20 H201 O4WA . 0.76(4) 1.89(4) 2.633(10) 166(5) y
O20 H202 O14 . 0.77(4) 2.42(4) 3.054(5) 140(4) n
O20 H202 O5 3_555 0.77(4) 2.24(4) 2.815(4) 132(4) y
O21 H211 O5 3_555 0.83(3) 2.19(3) 2.966(4) 156(4) y
O21 H212 O6 3_555 0.81(3) 1.94(3) 2.742(4) 175(4) y
O22 H221 O14 . 0.82(3) 1.94(3) 2.743(4) 166(3) y
O22 H222 O12 15_555 0.78(3) 1.95(3) 2.699(4) 162(4) y
O23 H231 O12 15_555 0.83(3) 1.81(3) 2.640(4) 176(3) y
O23 H232 O6 3_555 0.79(4) 1.93(4) 2.712(4) 173(5) y
O24 H241 O2W . 0.75(5) 1.91(5) 2.654(6) 174(7) y
O25 H251 O40 3_555 0.72(5) 2.12(4) 2.778(7) 152(6) y

loop_
_geom_torsion_atom_site_label_1
_geom_torsion_atom_site_label_2
_geom_torsion_atom_site_label_3
_geom_torsion_atom_site_label_4
_geom_torsion
_geom_torsion_site_symmetry_1
_geom_torsion_site_symmetry_2
_geom_torsion_site_symmetry_3
_geom_torsion_site_symmetry_4
_geom_torsion_publ_flag
O19 Ti1 O1 C1 89.5(3) 9_565 . . . ?
O15 Ti1 O1 C1 -21.5(3) . . . . ?
O3 Ti1 O1 C1 -2.8(3) . . . . ?
O10 Ti1 O1 C1 -153.2(3) . . . . ?
O8 Ti1 O1 C1 176.0(3) . . . . ?
O20 Ti1 O1 C1 -93.3(3) . . . . ?
O18 Ti2 O3 C3 81.3(3) 9_565 . . . ?
O16 Ti2 O3 C3 -119.5(4) . . . . ?
O15 Ti2 O3 C3 179.6(3) . . . . ?
O7 Ti2 O3 C3 -14.0(3) . . . . ?
O21 Ti2 O3 C3 -93.7(3) . . . . ?
O18 Ti2 O3 Ti1 -88.78(12) 9_565 . . . ?
O16 Ti2 O3 Ti1 70.4(4) . . . . ?
O15 Ti2 O3 Ti1 9.58(11) . . . . ?
O7 Ti2 O3 Ti1 175.91(12) . . . . ?
O21 Ti2 O3 Ti1 96.26(12) . . . . ?
O19 Ti1 O3 C3 -83.4(3) 9_565 . . . ?
O15 Ti1 O3 C3 -179.9(3) . . . . ?
O10 Ti1 O3 C3 166.4(2) . . . . ?
O8 Ti1 O3 C3 10.7(4) . . . . ?
O1 Ti1 O3 C3 12.8(2) . . . . ?
O20 Ti1 O3 C3 90.8(3) . . . . ?
O19 Ti1 O3 Ti2 87.34(12) 9_565 . . . ?
O15 Ti1 O3 Ti2 -9.18(10) . . . . ?
O10 Ti1 O3 Ti2 -22.9(2) . . . . ?
O8 Ti1 O3 Ti2 -178.62(15) . . . . ?
O1 Ti1 O3 Ti2 -176.46(13) . . . . ?
O20 Ti1 O3 Ti2 -98.52(12) . . . . ?
O18 Ti2 O7 C5 -120.2(4) 9_565 . . . ?
O16 Ti2 O7 C5 140.8(3) . . . . ?
O15 Ti2 O7 C5 7.3(5) . . . . ?
O3 Ti2 O7 C5 -23.6(4) . . . . ?
O21 Ti2 O7 C5 59.2(4) . . . . ?
O19 Ti1 O8 C7 -82.4(3) 9_565 . . . ?
O15 Ti1 O8 C7 18.2(4) . . . . ?
O3 Ti1 O8 C7 -178.1(3) . . . . ?
O10 Ti1 O8 C7 18.6(3) . . . . ?
O1 Ti1 O8 C7 179.8(3) . . . . ?
O20 Ti1 O8 C7 102.0(3) . . . . ?
O17 Ti3 O10 C8 136.4(4) . . . . ?
O18 Ti3 O10 C8 -70.5(3) . . . . ?
O15 Ti3 O10 C8 -164.4(3) . . . . ?
O11 Ti3 O10 C8 14.0(3) . . . . ?
O22 Ti3 O10 C8 98.6(3) . . . . ?
O17 Ti3 O10 Ti1 -74.6(4) . . . . ?
O18 Ti3 O10 Ti1 78.54(12) . . . . ?
O15 Ti3 O10 Ti1 -15.34(10) . . . . ?
O11 Ti3 O10 Ti1 163.02(12) . . . . ?
O22 Ti3 O10 Ti1 -112.42(13) . . . . ?
O19 Ti1 O10 C8 71.2(3) 9_565 . . . ?
O15 Ti1 O10 C8 165.6(3) . . . . ?
O3 Ti1 O10 C8 179.4(2) . . . . ?
O8 Ti1 O10 C8 -14.1(2) . . . . ?
O1 Ti1 O10 C8 -45.2(3) . . . . ?
O20 Ti1 O10 C8 -103.5(3) . . . . ?
O19 Ti1 O10 Ti3 -80.00(12) 9_565 . . . ?
O15 Ti1 O10 Ti3 14.43(10) . . . . ?
O3 Ti1 O10 Ti3 28.14(19) . . . . ?
O8 Ti1 O10 Ti3 -165.31(13) . . . . ?
O1 Ti1 O10 Ti3 163.59(13) . . . . ?
O20 Ti1 O10 Ti3 105.24(12) . . . . ?
O17 Ti3 O11 C10 148.0(3) . . . . ?
O18 Ti3 O11 C10 50.3(3) . . . . ?
O15 Ti3 O11 C10 -44.4(5) . . . . ?
O10 Ti3 O11 C10 -48.2(3) . . . . ?
O22 Ti3 O11 C10 -130.2(3) . . . . ?
O17 Ti3 O15 Ti2 -22.6(2) . . . . ?
O18 Ti3 O15 Ti2 77.0(2) . . . . ?
O11 Ti3 O15 Ti2 169.46(19) . . . . ?
O10 Ti3 O15 Ti2 173.4(2) . . . . ?
O22 Ti3 O15 Ti2 -107.0(2) . . . . ?
O17 Ti3 O15 Ti1 -179.74(12) . . . . ?
O18 Ti3 O15 Ti1 -80.17(13) . . . . ?
O11 Ti3 O15 Ti1 12.3(3) . . . . ?
O10 Ti3 O15 Ti1 16.24(11) . . . . ?
O22 Ti3 O15 Ti1 95.81(13) . . . . ?
O18 Ti2 O15 Ti3 -72.7(2) 9_565 . . . ?
O16 Ti2 O15 Ti3 26.9(2) . . . . ?
O3 Ti2 O15 Ti3 -167.2(2) . . . . ?
O7 Ti2 O15 Ti3 160.5(2) . . . . ?
O21 Ti2 O15 Ti3 109.6(2) . . . . ?
O18 Ti2 O15 Ti1 84.66(13) 9_565 . . . ?
O16 Ti2 O15 Ti1 -175.75(12) . . . . ?
O3 Ti2 O15 Ti1 -9.82(11) . . . . ?
O7 Ti2 O15 Ti1 -42.1(3) . . . . ?
O21 Ti2 O15 Ti1 -93.03(13) . . . . ?
O19 Ti1 O15 Ti3 81.47(13) 9_565 . . . ?
O3 Ti1 O15 Ti3 173.30(15) . . . . ?
O10 Ti1 O15 Ti3 -16.47(11) . . . . ?
O8 Ti1 O15 Ti3 -16.1(2) . . . . ?
O1 Ti1 O15 Ti3 -167.65(12) . . . . ?
O20 Ti1 O15 Ti3 -99.50(13) . . . . ?
O19 Ti1 O15 Ti2 -82.06(14) 9_565 . . . ?
O3 Ti1 O15 Ti2 9.77(11) . . . . ?
O10 Ti1 O15 Ti2 180.00(14) . . . . ?
O8 Ti1 O15 Ti2 -179.59(13) . . . . ?
O1 Ti1 O15 Ti2 28.8(2) . . . . ?
O20 Ti1 O15 Ti2 96.97(13) . . . . ?
O17 Ti4 O16 Ti2 36.5(2) . . . . ?
O19 Ti4 O16 Ti2 -61.6(2) . . . . ?
O24 Ti4 O16 Ti2 173.5(6) . . . . ?
O23 Ti4 O16 Ti2 127.8(2) . . . . ?
O25 Ti4 O16 Ti2 -150.5(2) . . . . ?
O18 Ti2 O16 Ti4 66.1(2) 9_565 . . . ?
O15 Ti2 O16 Ti4 -35.3(2) . . . . ?
O3 Ti2 O16 Ti4 -93.1(4) . . . . ?
O7 Ti2 O16 Ti4 163.53(19) . . . . ?
O21 Ti2 O16 Ti4 -118.8(2) . . . . ?
O18 Ti3 O17 Ti4 -71.7(2) . . . . ?
O15 Ti3 O17 Ti4 25.6(2) . . . . ?
O11 Ti3 O17 Ti4 -159.5(2) . . . . ?
O10 Ti3 O17 Ti4 81.4(4) . . . . ?
O22 Ti3 O17 Ti4 119.0(2) . . . . ?
O16 Ti4 O17 Ti3 -31.6(2) . . . . ?
O19 Ti4 O17 Ti3 69.5(2) . . . . ?
O24 Ti4 O17 Ti3 157.9(2) . . . . ?
O23 Ti4 O17 Ti3 -122.8(2) . . . . ?
O25 Ti4 O17 Ti3 -172.8(6) . . . . ?
Ti1 O1 C1 O2 176.0(3) . . . . ?
Ti1 O1 C1 C3 -6.0(4) . . . . ?
Ti2 O3 C3 C4 52.8(4) . . . . ?
Ti1 O3 C3 C4 -138.8(2) . . . . ?
Ti2 O3 C3 C1 173.4(2) . . . . ?
Ti1 O3 C3 C1 -18.1(4) . . . . ?
Ti2 O3 C3 C2 -71.0(4) . . . . ?
Ti1 O3 C3 C2 97.5(3) . . . . ?
O2 C1 C3 O3 -167.8(4) . . . . ?
O1 C1 C3 O3 14.1(4) . . . . ?
O2 C1 C3 C4 -50.1(5) . . . . ?
O1 C1 C3 C4 131.8(4) . . . . ?
O2 C1 C3 C2 76.5(5) . . . . ?
O1 C1 C3 C2 -101.6(4) . . . . ?
C6 C2 C3 O3 -178.1(3) . . . . ?
C6 C2 C3 C4 60.9(4) . . . . ?
C6 C2 C3 C1 -65.6(4) . . . . ?
O3 C3 C4 C5 -62.0(4) . . . . ?
C1 C3 C4 C5 -177.0(3) . . . . ?
C2 C3 C4 C5 58.9(4) . . . . ?
Ti2 O7 C5 O6 -164.6(3) . . . . ?
Ti2 O7 C5 C4 15.1(6) . . . . ?
C3 C4 C5 O6 -148.1(4) . . . . ?
C3 C4 C5 O7 32.2(5) . . . . ?
C3 C2 C6 O5 -72.5(5) . . . . ?
C3 C2 C6 O4 108.6(4) . . . . ?
Ti1 O8 C7 O9 161.9(3) . . . . ?
Ti1 O8 C7 C8 -20.1(4) . . . . ?
Ti3 O10 C8 C7 152.4(2) . . . . ?
Ti1 O10 C8 C7 8.6(4) . . . . ?
Ti3 O10 C8 C9 31.7(4) . . . . ?
Ti1 O10 C8 C9 -112.2(3) . . . . ?
Ti3 O10 C8 C11 -89.5(3) . . . . ?
Ti1 O10 C8 C11 126.7(3) . . . . ?
O9 C7 C8 O10 -174.7(3) . . . . ?
O8 C7 C8 O10 7.1(4) . . . . ?
O9 C7 C8 C9 -54.4(5) . . . . ?
O8 C7 C8 C9 127.5(4) . . . . ?
O9 C7 C8 C11 66.5(5) . . . . ?
O8 C7 C8 C11 -111.6(4) . . . . ?
O10 C8 C9 C10 -63.8(4) . . . . ?
C7 C8 C9 C10 179.0(3) . . . . ?
C11 C8 C9 C10 58.0(4) . . . . ?
Ti3 O11 C10 O12 -152.0(3) . . . . ?
Ti3 O11 C10 C9 29.1(5) . . . . ?
C8 C9 C10 O12 -143.8(4) . . . . ?
C8 C9 C10 O11 35.2(5) . . . . ?
O10 C8 C11 C12 -48.7(4) . . . . ?
C7 C8 C11 C12 67.0(4) . . . . ?
C9 C8 C11 C12 -170.8(3) . . . . ?
C8 C11 C12 O14 93.6(5) . . . . ?
C8 C11 C12 O13 -85.0(5) . . . . ?
